data_4065755
loop_
_publ_author_name
'Ghereg, Dumitru'
'Andr\'e, Erwan'
'Ech-Cherif El Kettani, Sakina'
'Saffon, Nathalie'
'Lazraq, Mohamed'
'Ranaivonjatovo, Henri'
'Gornitzka, Heinz'
'Miqueu, Karinne'
'Sotiropoulos, Jean-Marc'
'Escudi\'e, Jean'

_publ_section_title
;
 Reactions of Germenes with Somepara-Quinones: Formation of a Tricyclic
 Compound from 1,4-Benzoquinone Undergoing an Unexpected
 Rearrangement&#x2020;
;
_journal_issue 21
_journal_name_full Organometallics
_journal_page_first 4849
_journal_paper_doi 10.1021/om100113c
_journal_volume 29
_journal_year 2010
_chemical_formula_sum 'C70 H66 Cl6 Ge2 O2'
_chemical_formula_weight 1297.11
_chemical_name_systematic
; 
 ? 
;
_space_group_IT_number 2
_symmetry_cell_setting triclinic
_symmetry_space_group_name_Hall '-P 1'
_symmetry_space_group_name_H-M 'P -1'
_atom_sites_solution_hydrogens geom
_atom_sites_solution_primary direct
_atom_sites_solution_secondary difmap
_audit_creation_method SHELXL-97
_cell_angle_alpha 91.254(4)
_cell_angle_beta 101.916(4)
_cell_angle_gamma 97.471(4)
_cell_formula_units_Z 1
_cell_length_a 8.8606(18)
_cell_length_b 10.974(2)
_cell_length_c 16.164(3)
_cell_measurement_reflns_used 3114
_cell_measurement_temperature 133(2)
_cell_measurement_theta_max 26.438
_cell_measurement_theta_min 2.372
_cell_volume 1522.9(5)
_computing_cell_refinement 'Bruker SMART'
_computing_data_collection 'Bruker SMART'
_computing_data_reduction 'Bruker SHELXTL'
_computing_molecular_graphics 'Bruker SHELXTL'
_computing_publication_material 'Bruker SHELXTL'
_computing_structure_refinement 'SHELXL-97 (Sheldrick, 1997)'
_computing_structure_solution 'SHELXS-97 (Sheldrick, 1990)'
_diffrn_ambient_temperature 133(2)
_diffrn_measured_fraction_theta_full 0.979
_diffrn_measured_fraction_theta_max 0.979
_diffrn_measurement_device_type 'Bruker CCD detector'
_diffrn_measurement_method 'phi and omega scans'
_diffrn_radiation_monochromator graphite
_diffrn_radiation_source 'fine-focus sealed tube'
_diffrn_radiation_type MoK\a
_diffrn_radiation_wavelength 0.71073
_diffrn_reflns_av_R_equivalents 0.0901
_diffrn_reflns_av_sigmaI/netI 0.0871
_diffrn_reflns_limit_h_max 9
_diffrn_reflns_limit_h_min -9
_diffrn_reflns_limit_k_max 11
_diffrn_reflns_limit_k_min -11
_diffrn_reflns_limit_l_max 11
_diffrn_reflns_limit_l_min -17
_diffrn_reflns_number 6371
_diffrn_reflns_theta_full 22.72
_diffrn_reflns_theta_max 22.72
_diffrn_reflns_theta_min 5.11
_exptl_absorpt_coefficient_mu 1.296
_exptl_absorpt_correction_type none
_exptl_crystal_colour colorless
_exptl_crystal_density_diffrn 1.414
_exptl_crystal_density_method 'not measured'
_exptl_crystal_description plate
_exptl_crystal_F_000 668
_exptl_crystal_size_max 0.7
_exptl_crystal_size_mid 0.4
_exptl_crystal_size_min 0.1
_refine_diff_density_max 1.098
_refine_diff_density_min -1.659
_refine_diff_density_rms 0.123
_refine_ls_extinction_method none
_refine_ls_goodness_of_fit_ref 1.024
_refine_ls_hydrogen_treatment constr
_refine_ls_matrix_type full
_refine_ls_number_parameters 404
_refine_ls_number_reflns 4015
_refine_ls_number_restraints 108
_refine_ls_restrained_S_all 1.138
_refine_ls_R_factor_all 0.0922
_refine_ls_R_factor_gt 0.0699
_refine_ls_shift/su_max 0.000
_refine_ls_shift/su_mean 0.000
_refine_ls_structure_factor_coef Fsqd
_refine_ls_weighting_details 'calc w=1/[\s^2^(Fo^2^)+(0.1200P)^2^+2.4277P] where P=(Fo^2^+2Fc^2^)/3'
_refine_ls_weighting_scheme calc
_refine_ls_wR_factor_gt 0.1711
_refine_ls_wR_factor_ref 0.1886
_reflns_number_gt 3125
_reflns_number_total 4015
_reflns_threshold_expression >2sigma(I)
_cod_data_source_file om100113c_si_002.cif
_cod_data_source_block 4a
_cod_depositor_comments
;
The following automatic conversions were performed:

'_symmetry_cell_setting' value 'Triclinic' changed to 'triclinic'
according to /home/saulius/struct/CIF-dictionaries/cif_core.dic
dictionary named 'cif_core.dic' version 2.4.1 from 2010-06-29.

Automatic conversion script
Id: cif_fix_values 1715 2011-07-08 13:25:40Z adriana 
;
_cod_original_sg_symbol_H-M P-1
_cod_database_code 4065755

loop_
_symmetry_equiv_pos_as_xyz
'x, y, z'
'-x, -y, -z'

loop_
_atom_site_label
_atom_site_type_symbol
_atom_site_fract_x
_atom_site_fract_y
_atom_site_fract_z
_atom_site_U_iso_or_equiv
_atom_site_adp_type
_atom_site_occupancy
_atom_site_symmetry_multiplicity
_atom_site_calc_flag
_atom_site_refinement_flags
_atom_site_disorder_assembly
_atom_site_disorder_group
Ge1 Ge 0.73223(8) 0.41216(7) 0.28715(4) 0.0191(3) Uani 1 1 d . . .
O1 O 0.9206(5) 0.3720(4) 0.3438(3) 0.0207(11) Uani 1 1 d . . .
C1 C 0.9563(7) 0.4365(6) 0.4212(4) 0.0169(15) Uani 1 1 d . . .
C2 C 0.8829(7) 0.5320(6) 0.4337(4) 0.0169(15) Uani 1 1 d . . .
C3 C 0.9181(8) 0.6063(6) 0.5144(4) 0.0202(16) Uani 1 1 d . . .
H3A H 0.8225 0.6025 0.5374 0.024 Uiso 1 1 calc R . .
H3B H 0.9501 0.6932 0.5035 0.024 Uiso 1 1 calc R . .
C4 C 0.7753(8) 0.5735(6) 0.3576(4) 0.0166(15) Uani 1 1 d . . .
C5 C 0.6340(8) 0.6269(6) 0.3732(4) 0.0169(15) Uani 1 1 d . . .
C6 C 0.5145(8) 0.5756(7) 0.4102(4) 0.0237(17) Uani 1 1 d . . .
H6 H 0.5125 0.4944 0.4295 0.028 Uiso 1 1 calc R . .
C7 C 0.3975(8) 0.6450(7) 0.4187(5) 0.0267(17) Uani 1 1 d . . .
H7 H 0.3156 0.6111 0.4446 0.032 Uiso 1 1 calc R . .
C8 C 0.3989(8) 0.7625(7) 0.3900(5) 0.0284(18) Uani 1 1 d . . .
H8 H 0.3175 0.8083 0.3959 0.034 Uiso 1 1 calc R . .
C9 C 0.5159(9) 0.8136(7) 0.3531(5) 0.0287(18) Uani 1 1 d . . .
H9 H 0.5160 0.8946 0.3335 0.034 Uiso 1 1 calc R . .
C10 C 0.6351(8) 0.7465(7) 0.3444(4) 0.0218(16) Uani 1 1 d . . .
C11 C 0.7759(8) 0.7786(6) 0.3097(4) 0.0210(16) Uani 1 1 d . . .
C12 C 0.8279(9) 0.8835(7) 0.2735(5) 0.0292(18) Uani 1 1 d . . .
H12 H 0.7714 0.9519 0.2687 0.035 Uiso 1 1 calc R . .
C13 C 0.9655(9) 0.8877(8) 0.2436(5) 0.035(2) Uani 1 1 d . . .
H13 H 1.0028 0.9590 0.2177 0.042 Uiso 1 1 calc R . .
C14 C 1.0472(9) 0.7889(7) 0.2517(5) 0.0266(17) Uani 1 1 d . . .
H14 H 1.1414 0.7937 0.2319 0.032 Uiso 1 1 calc R . .
C15 C 0.9954(8) 0.6817(7) 0.2883(4) 0.0225(16) Uani 1 1 d . . .
H15 H 1.0527 0.6138 0.2937 0.027 Uiso 1 1 calc R . .
C16 C 0.8574(8) 0.6778(6) 0.3166(4) 0.0194(16) Uani 1 1 d . . .
C17 C 0.7478(8) 0.4023(7) 0.1674(4) 0.0210(15) Uani 1 1 d U . .
C18 C 0.7149(8) 0.4980(7) 0.1114(4) 0.0234(15) Uani 1 1 d U . .
C19 C 0.7458(9) 0.4859(7) 0.0301(5) 0.0303(18) Uani 1 1 d . . .
H19 H 0.7267 0.5500 -0.0076 0.036 Uiso 1 1 calc R . .
C20 C 0.8026(10) 0.3849(8) 0.0029(5) 0.035(2) Uani 1 1 d . . .
C21 C 0.8257(9) 0.2913(7) 0.0579(5) 0.0331(19) Uani 1 1 d . . .
H21 H 0.8628 0.2202 0.0396 0.040 Uiso 1 1 calc R . .
C22 C 0.7965(8) 0.2971(7) 0.1394(4) 0.0244(17) Uani 1 1 d . . .
C23 C 0.6482(9) 0.6116(7) 0.1325(5) 0.0270(17) Uani 1 1 d . . .
H23A H 0.7282 0.6836 0.1375 0.040 Uiso 1 1 calc R . .
H23B H 0.6142 0.6023 0.1862 0.040 Uiso 1 1 calc R . .
H23C H 0.5591 0.6227 0.0874 0.040 Uiso 1 1 calc R . .
C24 C 0.8380(12) 0.3743(9) -0.0849(5) 0.048(2) Uani 1 1 d . . .
H24A H 0.9072 0.3119 -0.0861 0.073 Uiso 1 1 calc R . .
H24B H 0.8888 0.4539 -0.0985 0.073 Uiso 1 1 calc R . .
H24C H 0.7407 0.3504 -0.1266 0.073 Uiso 1 1 calc R . .
C25 C 0.8175(9) 0.1863(7) 0.1916(5) 0.0315(18) Uani 1 1 d . . .
H25A H 0.9106 0.2050 0.2370 0.047 Uiso 1 1 calc R . .
H25B H 0.8294 0.1168 0.1555 0.047 Uiso 1 1 calc R . .
H25C H 0.7261 0.1649 0.2164 0.047 Uiso 1 1 calc R . .
C26 C 0.5620(8) 0.2991(6) 0.3173(4) 0.0229(16) Uani 1 1 d . . .
C27 C 0.4081(8) 0.3217(6) 0.2858(4) 0.0237(17) Uani 1 1 d . . .
C28 C 0.2856(9) 0.2577(7) 0.3145(5) 0.0290(18) Uani 1 1 d . . .
H28 H 0.1834 0.2766 0.2934 0.035 Uiso 1 1 calc R . .
C29 C 0.3052(9) 0.1671(7) 0.3729(5) 0.0255(17) Uani 1 1 d . . .
C30 C 0.4570(8) 0.1413(7) 0.4002(4) 0.0247(17) Uani 1 1 d . . .
H30 H 0.4735 0.0764 0.4376 0.030 Uiso 1 1 calc R . .
C31 C 0.5850(8) 0.2048(6) 0.3759(4) 0.0209(16) Uani 1 1 d . . .
C32 C 0.3728(9) 0.4179(7) 0.2217(5) 0.0333(19) Uani 1 1 d . . .
H32A H 0.2599 0.4115 0.2008 0.050 Uiso 1 1 calc R . .
H32B H 0.4230 0.4045 0.1743 0.050 Uiso 1 1 calc R . .
H32C H 0.4126 0.4999 0.2485 0.050 Uiso 1 1 calc R . .
C33 C 0.1730(9) 0.1013(7) 0.4068(5) 0.0326(19) Uani 1 1 d . . .
H33A H 0.1644 0.0126 0.3940 0.049 Uiso 1 1 calc R . .
H33B H 0.0757 0.1310 0.3802 0.049 Uiso 1 1 calc R . .
H33C H 0.1926 0.1172 0.4682 0.049 Uiso 1 1 calc R . .
C34 C 0.7413(8) 0.1665(7) 0.4145(5) 0.0275(17) Uani 1 1 d . . .
H34A H 0.8023 0.1619 0.3707 0.041 Uiso 1 1 calc R . .
H34B H 0.7254 0.0857 0.4384 0.041 Uiso 1 1 calc R . .
H34C H 0.7973 0.2271 0.4594 0.041 Uiso 1 1 calc R . .
C35 C 0.3369(17) 0.1062(18) 0.1215(12) 0.076(3) Uani 0.530(7) 1 d PDU A 1
H35 H 0.3764 0.1658 0.1713 0.091 Uiso 0.530(7) 1 calc PR A 1
Cl1 Cl 0.1643(7) 0.1477(7) 0.0911(4) 0.097(2) Uani 0.530(7) 1 d PDU A 1
Cl2 Cl 0.4284(8) 0.1761(6) 0.0557(5) 0.0716(19) Uani 0.530(7) 1 d PDU A 1
Cl3 Cl 0.3838(15) -0.0167(11) 0.1665(6) 0.082(3) Uani 0.530(7) 1 d PDU A 1
C35' C 0.3217(17) 0.082(2) 0.0975(12) 0.080(3) Uani 0.470(7) 1 d PDU A 2
H35' H 0.3425 0.1512 0.1411 0.096 Uiso 0.470(7) 1 calc PR A 2
Cl1' Cl 0.1234(7) 0.0384(6) 0.0572(5) 0.074(2) Uani 0.470(7) 1 d PDU A 2
Cl2' Cl 0.4182(12) 0.1132(12) 0.0160(8) 0.113(3) Uani 0.470(7) 1 d PDU A 2
Cl3' Cl 0.386(2) -0.0495(12) 0.1381(7) 0.091(3) Uani 0.470(7) 1 d PDU A 2

loop_
_atom_site_aniso_label
_atom_site_aniso_U_11
_atom_site_aniso_U_22
_atom_site_aniso_U_33
_atom_site_aniso_U_23
_atom_site_aniso_U_13
_atom_site_aniso_U_12
Ge1 0.0198(5) 0.0234(5) 0.0116(4) -0.0001(3) -0.0056(3) 0.0078(3)
O1 0.020(3) 0.025(3) 0.015(3) -0.003(2) -0.005(2) 0.012(2)
C1 0.016(4) 0.024(4) 0.007(4) -0.003(3) -0.005(3) 0.005(3)
C2 0.018(4) 0.025(4) 0.005(3) 0.001(3) -0.006(3) 0.006(3)
C3 0.017(4) 0.027(4) 0.016(4) 0.001(3) -0.001(3) 0.007(3)
C4 0.022(4) 0.020(4) 0.004(3) -0.006(3) -0.006(3) 0.005(3)
C5 0.018(4) 0.023(4) 0.008(3) -0.001(3) -0.003(3) 0.008(3)
C6 0.029(4) 0.026(4) 0.014(4) 0.004(3) -0.004(3) 0.009(3)
C7 0.020(4) 0.040(5) 0.019(4) -0.002(3) -0.001(3) 0.010(3)
C8 0.021(4) 0.040(5) 0.025(4) 0.000(4) -0.002(3) 0.015(4)
C9 0.033(4) 0.029(4) 0.024(4) 0.003(3) -0.001(3) 0.018(4)
C10 0.024(4) 0.026(4) 0.012(4) 0.000(3) -0.007(3) 0.008(3)
C11 0.018(4) 0.023(4) 0.017(4) -0.001(3) -0.008(3) 0.003(3)
C12 0.033(4) 0.027(4) 0.027(4) 0.001(3) -0.001(3) 0.011(4)
C13 0.040(5) 0.035(5) 0.027(5) 0.006(4) 0.004(4) 0.000(4)
C14 0.027(4) 0.031(4) 0.022(4) 0.001(3) 0.007(3) -0.001(3)
C15 0.017(4) 0.033(4) 0.014(4) -0.005(3) -0.004(3) 0.006(3)
C16 0.024(4) 0.018(4) 0.013(4) -0.002(3) -0.004(3) 0.004(3)
C17 0.023(3) 0.030(4) 0.006(3) -0.002(3) -0.008(3) 0.007(3)
C18 0.023(3) 0.028(4) 0.015(3) -0.001(3) -0.006(3) 0.005(3)
C19 0.032(4) 0.035(5) 0.022(4) 0.011(3) -0.003(3) 0.010(4)
C20 0.040(5) 0.050(5) 0.015(4) 0.001(4) 0.001(3) 0.020(4)
C21 0.038(5) 0.037(5) 0.025(5) -0.001(4) -0.001(4) 0.018(4)
C22 0.022(4) 0.026(4) 0.019(4) -0.005(3) -0.009(3) 0.006(3)
C23 0.031(4) 0.025(4) 0.022(4) 0.001(3) -0.005(3) 0.013(3)
C24 0.064(6) 0.064(6) 0.024(5) 0.004(4) 0.009(4) 0.035(5)
C25 0.033(4) 0.032(4) 0.027(4) -0.001(4) -0.002(3) 0.012(4)
C26 0.024(4) 0.020(4) 0.023(4) -0.007(3) -0.001(3) 0.010(3)
C27 0.022(4) 0.023(4) 0.020(4) -0.003(3) -0.008(3) 0.003(3)
C28 0.022(4) 0.030(4) 0.031(5) -0.003(4) -0.005(3) 0.007(3)
C29 0.030(4) 0.026(4) 0.019(4) -0.007(3) 0.003(3) 0.006(3)
C30 0.031(4) 0.022(4) 0.019(4) 0.003(3) 0.000(3) 0.008(3)
C31 0.020(4) 0.015(4) 0.025(4) -0.006(3) -0.005(3) 0.007(3)
C32 0.026(4) 0.038(5) 0.031(5) 0.003(4) -0.008(3) 0.006(4)
C33 0.029(4) 0.027(4) 0.038(5) -0.002(4) 0.002(4) -0.001(3)
C34 0.026(4) 0.025(4) 0.030(4) 0.005(3) 0.000(3) 0.007(3)
C35 0.076(5) 0.085(6) 0.051(6) -0.012(5) -0.011(5) -0.003(5)
Cl1 0.063(3) 0.128(5) 0.087(4) -0.036(4) -0.012(3) 0.015(3)
Cl2 0.071(3) 0.064(4) 0.064(4) 0.009(3) -0.002(3) -0.023(3)
Cl3 0.095(4) 0.091(6) 0.042(5) 0.017(4) -0.012(4) -0.020(4)
C35' 0.079(5) 0.089(6) 0.056(6) -0.011(5) -0.011(5) -0.003(5)
Cl1' 0.048(3) 0.072(4) 0.108(5) -0.005(4) 0.025(3) 0.015(3)
Cl2' 0.088(5) 0.141(8) 0.109(7) 0.059(6) 0.025(5) -0.005(6)
Cl3' 0.132(6) 0.084(7) 0.042(6) 0.011(5) 0.003(6) -0.012(5)

loop_
_atom_type_symbol
_atom_type_description
_atom_type_scat_dispersion_real
_atom_type_scat_dispersion_imag
_atom_type_scat_source
C C 0.0033 0.0016 'International Tables Vol C Tables 4.2.6.8 and 6.1.1.4'
H H 0.0000 0.0000 'International Tables Vol C Tables 4.2.6.8 and 6.1.1.4'
O O 0.0106 0.0060 'International Tables Vol C Tables 4.2.6.8 and 6.1.1.4'
Ge Ge 0.1547 1.8001 'International Tables Vol C Tables 4.2.6.8 and 6.1.1.4'
Cl Cl 0.1484 0.1585 'International Tables Vol C Tables 4.2.6.8 and 6.1.1.4'

loop_
_geom_angle_atom_site_label_1
_geom_angle_atom_site_label_2
_geom_angle_atom_site_label_3
_geom_angle
_geom_angle_site_symmetry_3
O1 Ge1 C17 103.4(2) .
O1 Ge1 C26 109.2(3) .
C17 Ge1 C26 115.7(3) .
O1 Ge1 C4 89.2(2) .
C17 Ge1 C4 122.8(3) .
C26 Ge1 C4 111.6(3) .
C1 O1 Ge1 106.8(4) .
C2 C1 O1 120.1(6) .
C2 C1 C3 124.5(6) 2_766
O1 C1 C3 115.4(5) 2_766
C1 C2 C3 122.8(6) .
C1 C2 C4 117.1(6) .
C3 C2 C4 119.6(5) .
C2 C3 C1 112.8(5) 2_766
C2 C4 C5 117.2(5) .
C2 C4 C16 111.4(6) .
C5 C4 C16 102.2(5) .
C2 C4 Ge1 97.5(4) .
C5 C4 Ge1 116.1(5) .
C16 C4 Ge1 113.0(4) .
C6 C5 C10 120.1(6) .
C6 C5 C4 129.8(6) .
C10 C5 C4 110.1(6) .
C5 C6 C7 118.9(7) .
C8 C7 C6 120.8(7) .
C9 C8 C7 120.7(6) .
C8 C9 C10 119.7(7) .
C9 C10 C5 119.9(7) .
C9 C10 C11 131.4(7) .
C5 C10 C11 108.7(6) .
C12 C11 C16 121.2(7) .
C12 C11 C10 130.8(6) .
C16 C11 C10 108.0(6) .
C11 C12 C13 118.6(7) .
C14 C13 C12 120.2(7) .
C13 C14 C15 121.8(7) .
C16 C15 C14 117.6(7) .
C15 C16 C11 120.6(7) .
C15 C16 C4 128.4(6) .
C11 C16 C4 111.0(6) .
C22 C17 C18 120.2(6) .
C22 C17 Ge1 116.7(5) .
C18 C17 Ge1 123.0(5) .
C19 C18 C17 117.7(6) .
C19 C18 C23 117.4(6) .
C17 C18 C23 124.9(6) .
C20 C19 C18 122.7(7) .
C19 C20 C21 117.7(7) .
C19 C20 C24 121.9(7) .
C21 C20 C24 120.4(7) .
C20 C21 C22 122.6(7) .
C17 C22 C21 118.9(7) .
C17 C22 C25 123.5(7) .
C21 C22 C25 117.6(6) .
C27 C26 C31 117.8(7) .
C27 C26 Ge1 117.7(5) .
C31 C26 Ge1 124.2(5) .
C28 C27 C26 120.4(7) .
C28 C27 C32 118.3(6) .
C26 C27 C32 121.3(7) .
C27 C28 C29 122.9(7) .
C28 C29 C30 116.1(7) .
C28 C29 C33 122.8(7) .
C30 C29 C33 121.0(7) .
C31 C30 C29 123.6(7) .
C30 C31 C26 119.1(6) .
C30 C31 C34 116.1(6) .
C26 C31 C34 124.8(6) .
Cl3 C35 Cl2 123.8(11) .
Cl3 C35 Cl1 128.9(11) .
Cl2 C35 Cl1 100.9(8) .
Cl3' C35' Cl2' 104.6(12) .
Cl3' C35' Cl1' 104.4(12) .
Cl2' C35' Cl1' 110.4(11) .

loop_
_geom_bond_atom_site_label_1
_geom_bond_atom_site_label_2
_geom_bond_distance
_geom_bond_site_symmetry_2
Ge1 O1 1.843(4) .
Ge1 C17 1.970(7) .
Ge1 C26 1.974(7) .
Ge1 C4 2.034(6) .
O1 C1 1.381(8) .
C1 C2 1.336(9) .
C1 C3 1.489(9) 2_766
C2 C3 1.478(9) .
C2 C4 1.510(9) .
C3 C1 1.489(9) 2_766
C4 C5 1.513(9) .
C4 C16 1.514(10) .
C5 C6 1.384(10) .
C5 C10 1.402(10) .
C6 C7 1.391(10) .
C7 C8 1.379(11) .
C8 C9 1.365(11) .
C9 C10 1.392(10) .
C10 C11 1.476(10) .
C11 C12 1.373(10) .
C11 C16 1.392(10) .
C12 C13 1.397(11) .
C13 C14 1.373(11) .
C14 C15 1.395(10) .
C15 C16 1.388(10) .
C17 C22 1.382(10) .
C17 C18 1.422(10) .
C18 C19 1.402(10) .
C18 C23 1.508(10) .
C19 C20 1.375(11) .
C20 C21 1.382(11) .
C20 C24 1.519(11) .
C21 C22 1.395(10) .
C22 C25 1.506(10) .
C26 C27 1.410(10) .
C26 C31 1.424(10) .
C27 C28 1.382(10) .
C27 C32 1.511(10) .
C28 C29 1.388(10) .
C29 C30 1.394(10) .
C29 C33 1.503(10) .
C30 C31 1.385(10) .
C31 C34 1.513(9) .
C35 Cl3 1.608(13) .
C35 Cl2 1.614(13) .
C35 Cl1 1.634(13) .
C35' Cl3' 1.712(16) .
C35' Cl2' 1.730(15) .
C35' Cl1' 1.741(15) .
